data_7124183
loop_
_publ_author_name
'Kiernicki, John J.'
'Norwine, Emily E.'
'Zeller, Matthias'
'Szymczak, Nathaniel K.'

_publ_section_title
;
 Tetrahedral iron featuring an appended Lewis acid: distinct pathways for
 the reduction of hydroxylamine and hydrazine
;
_journal_name_full 'Chemical Communications'
_journal_paper_doi 10.1039/C9CC05720J
_journal_year 2019
_chemical_formula_sum 'C40 H54 B Fe N5 O'
_chemical_formula_weight 687.54
_space_group_crystal_system monoclinic
_space_group_IT_number 14
_space_group_name_Hall '-P 2ybc'
_space_group_name_H-M_alt 'P 1 21/c 1'
_symmetry_space_group_name_Hall '-P 2ybc'
_symmetry_space_group_name_H-M 'P 1 21/c 1'
_atom_sites_solution_hydrogens geom
_atom_sites_solution_primary direct
_atom_sites_solution_secondary difmap
_audit_creation_method SHELXL-2018/3
_audit_update_record
;
2019-07-17 deposited with the CCDC.    2019-08-29 downloaded from the CCDC.
;
_cell_angle_alpha 90
_cell_angle_beta 98.0876(19)
_cell_angle_gamma 90
_cell_formula_units_Z 4
_cell_length_a 11.0311(5)
_cell_length_b 14.6748(6)
_cell_length_c 22.6949(10)
_cell_measurement_reflns_used 9322
_cell_measurement_temperature 150(2)
_cell_measurement_theta_max 30.5659
_cell_measurement_theta_min 2.3259
_cell_volume 3637.3(3)
_computing_cell_refinement 'SAINT V8.38A (Bruker, 2016)'
_computing_data_collection 'Apex3 v2018.1-0 (Bruker, 2018)'
_computing_data_reduction 'SAINT V8.38A (Bruker, 2016)'
_computing_structure_refinement
;  
SHELXL-2018/3 (Sheldrick, 2015, 2018), 
SHELXLE Rev946 (H\"ubschle et al., 2011)
;
_computing_structure_solution 'SHELXS-97 (Sheldrick, 2008)'
_diffrn_ambient_temperature 150(2)
_diffrn_detector_area_resol_mean 10.4167
_diffrn_measured_fraction_theta_full 0.982
_diffrn_measured_fraction_theta_max 0.919
_diffrn_measurement_device_type 'Bruker AXS D8 Quest CMOS diffractometer'
_diffrn_measurement_method 'omega and phi scans'
_diffrn_radiation_monochromator 'Triumph curved graphite crystal'
_diffrn_radiation_type MoK\a
_diffrn_radiation_wavelength 0.71073
_diffrn_reflns_av_R_equivalents 0.0504
_diffrn_reflns_av_unetI/netI 0.0409
_diffrn_reflns_Laue_measured_fraction_full 0.982
_diffrn_reflns_Laue_measured_fraction_max 0.919
_diffrn_reflns_limit_h_max 15
_diffrn_reflns_limit_h_min -14
_diffrn_reflns_limit_k_max 19
_diffrn_reflns_limit_k_min -20
_diffrn_reflns_limit_l_max 27
_diffrn_reflns_limit_l_min -32
_diffrn_reflns_number 44978
_diffrn_reflns_point_group_measured_fraction_full 0.982
_diffrn_reflns_point_group_measured_fraction_max 0.919
_diffrn_reflns_theta_full 25.242
_diffrn_reflns_theta_max 30.560
_diffrn_reflns_theta_min 2.283
_diffrn_source 'fine focus sealed tube X-ray source'
_diffrn_source_current '30 mA'
_diffrn_source_voltage '50 kV'
_exptl_absorpt_coefficient_mu 0.453
_exptl_absorpt_correction_T_max 0.7461
_exptl_absorpt_correction_T_min 0.6868
_exptl_absorpt_correction_type multi-scan
_exptl_absorpt_process_details
;
 SADABS 2016/2: Krause, L., Herbst-Irmer, R., Sheldrick G.M. & Stalke D.,
 J. Appl. Cryst. 48 (2015) 3-10
;
_exptl_crystal_colour yellow
_exptl_crystal_density_diffrn 1.256
_exptl_crystal_description needle
_exptl_crystal_F_000 1472
_exptl_crystal_recrystallization_method 'Re-crystallisation from solvent'
_exptl_crystal_size_max 0.450
_exptl_crystal_size_mid 0.090
_exptl_crystal_size_min 0.070
_refine_diff_density_max 0.493
_refine_diff_density_min -0.401
_refine_diff_density_rms 0.061
_refine_ls_extinction_method none
_refine_ls_goodness_of_fit_ref 1.027
_refine_ls_hydrogen_treatment constr
_refine_ls_matrix_type full
_refine_ls_number_parameters 437
_refine_ls_number_reflns 10246
_refine_ls_number_restraints 0
_refine_ls_restrained_S_all 1.027
_refine_ls_R_factor_all 0.0664
_refine_ls_R_factor_gt 0.0413
_refine_ls_shift/su_max 0.001
_refine_ls_shift/su_mean 0.000
_refine_ls_structure_factor_coef Fsqd
_refine_ls_weighting_details 'w=1/[\s^2^(Fo^2^)+(0.0504P)^2^+1.7586P] where P=(Fo^2^+2Fc^2^)/3'
_refine_ls_weighting_scheme calc
_refine_ls_wR_factor_gt 0.1004
_refine_ls_wR_factor_ref 0.1131
_reflns_Friedel_coverage 0.000
_reflns_number_gt 7654
_reflns_number_total 10246
_reflns_threshold_expression 'I > 2\s(I)'
_cod_data_source_file c9cc05720j2.cif
_cod_data_source_block JK526_0m
_cod_database_code 7124183
_shelx_shelxl_version_number 2018/3
_shelx_space_group_comment
;
The symmetry employed for this shelxl refinement is uniquely defined
by the following loop, which should always be used as a source of
symmetry information in preference to the above space-group names.
They are only intended as comments.
;
_shelx_estimated_absorpt_t_min 0.822
_shelx_estimated_absorpt_t_max 0.969

loop_
_space_group_symop_operation_xyz
'x, y, z'
'-x, y+1/2, -z+1/2'
'-x, -y, -z'
'x, -y-1/2, z-1/2'

loop_
_atom_site_label
_atom_site_type_symbol
_atom_site_fract_x
_atom_site_fract_y
_atom_site_fract_z
_atom_site_U_iso_or_equiv
_atom_site_adp_type
_atom_site_occupancy
_atom_site_site_symmetry_order
_atom_site_calc_flag
_atom_site_refinement_flags_posn
_atom_site_refinement_flags_adp
C1 C 0.44910(17) 0.48797(12) 0.58960(9) 0.0334(4) Uani 1 1 d . .
H1A H 0.521672 0.448844 0.592295 0.050 Uiso 1 1 calc R U
H1B H 0.405628 0.476168 0.623625 0.050 Uiso 1 1 calc R U
H1C H 0.474287 0.552029 0.589920 0.050 Uiso 1 1 calc R U
C2 C 0.36637(15) 0.46794(10) 0.53315(8) 0.0245(3) Uani 1 1 d . .
C3 C 0.31169(16) 0.53696(11) 0.49691(9) 0.0307(4) Uani 1 1 d . .
H3 H 0.327412 0.598921 0.507468 0.037 Uiso 1 1 calc R U
C4 C 0.23453(17) 0.51556(11) 0.44559(9) 0.0343(4) Uani 1 1 d . .
H4 H 0.197769 0.562456 0.420274 0.041 Uiso 1 1 calc R U
C5 C 0.21118(16) 0.42450(11) 0.43133(8) 0.0286(4) Uani 1 1 d . .
H5 H 0.157932 0.407984 0.396359 0.034 Uiso 1 1 calc R U
C6 C 0.26741(14) 0.35849(10) 0.46933(7) 0.0195(3) Uani 1 1 d . .
C7 C 0.24705(13) 0.26074(9) 0.45794(7) 0.0176(3) Uani 1 1 d . .
C8 C 0.17380(13) 0.21502(10) 0.41271(7) 0.0193(3) Uani 1 1 d . .
H8 H 0.119947 0.241252 0.380870 0.023 Uiso 1 1 calc R U
C9 C 0.19558(13) 0.12270(9) 0.42367(7) 0.0172(3) Uani 1 1 d . .
C10 C 0.14099(14) 0.04260(10) 0.38729(7) 0.0209(3) Uani 1 1 d . .
C11 C 0.24056(16) -0.02090(11) 0.36906(8) 0.0285(4) Uani 1 1 d . .
H11A H 0.202245 -0.067726 0.341784 0.043 Uiso 1 1 calc R U
H11B H 0.284647 -0.050095 0.404602 0.043 Uiso 1 1 calc R U
H11C H 0.298118 0.014735 0.349193 0.043 Uiso 1 1 calc R U
C12 C 0.05273(15) -0.01078(11) 0.42130(8) 0.0274(3) Uani 1 1 d . .
H12A H -0.010388 0.030492 0.432147 0.041 Uiso 1 1 calc R U
H12B H 0.098433 -0.037109 0.457458 0.041 Uiso 1 1 calc R U
H12C H 0.013938 -0.059714 0.395953 0.041 Uiso 1 1 calc R U
C13 C 0.06688(16) 0.08013(12) 0.33010(8) 0.0300(4) Uani 1 1 d . .
H13A H 0.121340 0.114029 0.307418 0.045 Uiso 1 1 calc R U
H13B H 0.002669 0.120848 0.340432 0.045 Uiso 1 1 calc R U
H13C H 0.029339 0.029480 0.305962 0.045 Uiso 1 1 calc R U
C14 C 0.33857(14) 0.03695(10) 0.50443(7) 0.0222(3) Uani 1 1 d . .
H14A H 0.406701 0.018070 0.483031 0.027 Uiso 1 1 calc R U
H14B H 0.279245 -0.013987 0.502154 0.027 Uiso 1 1 calc R U
C15 C 0.38874(14) 0.05437(10) 0.56944(7) 0.0212(3) Uani 1 1 d . .
H15A H 0.448957 0.104696 0.571472 0.025 Uiso 1 1 calc R U
H15B H 0.432737 -0.000816 0.585907 0.025 Uiso 1 1 calc R U
C16 C 0.29089(14) 0.07887(11) 0.60862(7) 0.0237(3) Uani 1 1 d . .
H16A H 0.259192 0.021295 0.623316 0.028 Uiso 1 1 calc R U
H16B H 0.222059 0.108491 0.582966 0.028 Uiso 1 1 calc R U
C17 C 0.46196(15) 0.12441(12) 0.70662(8) 0.0280(3) Uani 1 1 d . .
H17 H 0.527725 0.130555 0.680715 0.034 Uiso 1 1 calc R U
C18 C 0.46147(17) 0.02574(14) 0.72852(10) 0.0388(4) Uani 1 1 d . .
H18A H 0.455568 -0.015377 0.693652 0.047 Uiso 1 1 calc R U
H18B H 0.540513 0.013243 0.753702 0.047 Uiso 1 1 calc R U
C19 C 0.3576(2) 0.00302(18) 0.76412(11) 0.0515(6) Uani 1 1 d . .
H19A H 0.379334 0.026933 0.805029 0.062 Uiso 1 1 calc R U
H19B H 0.351187 -0.064079 0.766998 0.062 Uiso 1 1 calc R U
C20 C 0.23103(18) 0.04111(16) 0.73817(9) 0.0415(5) Uani 1 1 d . .
H20A H 0.177921 0.040313 0.769888 0.050 Uiso 1 1 calc R U
H20B H 0.193997 -0.000428 0.706245 0.050 Uiso 1 1 calc R U
C21 C 0.23057(16) 0.13861(14) 0.71246(8) 0.0322(4) Uani 1 1 d . .
H21 H 0.147721 0.150215 0.689595 0.039 Uiso 1 1 calc R U
C22 C 0.25476(19) 0.21153(17) 0.76085(9) 0.0432(5) Uani 1 1 d . .
H22A H 0.194452 0.204104 0.788935 0.052 Uiso 1 1 calc R U
H22B H 0.241282 0.272254 0.742069 0.052 Uiso 1 1 calc R U
C23 C 0.3842(2) 0.2089(2) 0.79623(9) 0.0515(6) Uani 1 1 d . .
H23A H 0.387742 0.159227 0.825966 0.062 Uiso 1 1 calc R U
H23B H 0.399296 0.266940 0.818230 0.062 Uiso 1 1 calc R U
C24 C 0.48772(18) 0.19414(16) 0.75803(9) 0.0394(5) Uani 1 1 d . .
H24A H 0.561875 0.174185 0.784618 0.047 Uiso 1 1 calc R U
H24B H 0.506711 0.253592 0.740852 0.047 Uiso 1 1 calc R U
C25 C 0.64437(14) 0.22506(9) 0.50076(8) 0.0235(3) Uani 1 1 d . .
C26 C 0.58050(16) 0.20800(11) 0.44420(8) 0.0286(4) Uani 1 1 d . .
H26 H 0.493638 0.211071 0.437262 0.034 Uiso 1 1 calc R U
C27 C 0.64636(19) 0.18652(12) 0.39849(9) 0.0354(4) Uani 1 1 d . .
H27 H 0.603819 0.174925 0.359852 0.043 Uiso 1 1 calc R U
C28 C 0.7741(2) 0.18153(13) 0.40798(10) 0.0424(5) Uani 1 1 d . .
H28 H 0.816903 0.165863 0.375922 0.051 Uiso 1 1 calc R U
C29 C 0.83837(18) 0.19900(12) 0.46311(11) 0.0393(5) Uani 1 1 d . .
H29 H 0.925250 0.195897 0.469254 0.047 Uiso 1 1 calc R U
C30 C 0.77437(15) 0.22145(10) 0.51012(9) 0.0295(4) Uani 1 1 d . .
C31 C 0.81093(15) 0.24563(10) 0.57131(10) 0.0298(4) Uani 1 1 d . .
C32 C 0.92385(17) 0.25582(12) 0.60765(12) 0.0411(5) Uani 1 1 d . .
H32 H 0.998142 0.245280 0.592051 0.049 Uiso 1 1 calc R U
C33 C 0.92600(18) 0.28121(13) 0.66605(12) 0.0490(6) Uani 1 1 d . .
H33 H 1.002300 0.287843 0.690908 0.059 Uiso 1 1 calc R U
C34 C 0.81736(19) 0.29736(13) 0.68930(11) 0.0441(5) Uani 1 1 d . .
H34 H 0.821019 0.315280 0.729731 0.053 Uiso 1 1 calc R U
C35 C 0.70386(17) 0.28774(12) 0.65444(9) 0.0338(4) Uani 1 1 d . .
H35 H 0.630276 0.298651 0.670590 0.041 Uiso 1 1 calc R U
C36 C 0.70089(14) 0.26173(10) 0.59533(8) 0.0254(3) Uani 1 1 d . .
C40 C 0.8898(2) 0.40557(16) 0.39859(12) 0.0521(6) Uani 1 1 d . .
H40A H 0.938919 0.397319 0.438218 0.063 Uiso 1 1 calc R U
H40B H 0.805920 0.382512 0.400073 0.063 Uiso 1 1 calc R U
C41 C 0.8868(2) 0.50450(16) 0.38051(12) 0.0500(6) Uani 1 1 d . .
H41A H 0.814747 0.535840 0.392660 0.060 Uiso 1 1 calc R U
H41B H 0.962097 0.536450 0.398369 0.060 Uiso 1 1 calc R U
C44 C 0.8783(3) 0.5006(2) 0.31369(13) 0.0738(8) Uani 1 1 d . .
H44A H 0.943925 0.537473 0.299847 0.089 Uiso 1 1 calc R U
H44B H 0.797994 0.523617 0.294522 0.089 Uiso 1 1 calc R U
C45 C 0.8934(2) 0.40026(18) 0.29928(12) 0.0561(6) Uani 1 1 d . .
H45A H 0.813128 0.372529 0.284303 0.067 Uiso 1 1 calc R U
H45B H 0.948390 0.392936 0.268700 0.067 Uiso 1 1 calc R U
B1 B 0.33071(17) 0.14507(13) 0.66612(8) 0.0242(4) Uani 1 1 d . .
N1 N 0.34473(11) 0.37921(8) 0.51932(6) 0.0202(3) Uani 1 1 d . .
N2 N 0.31023(11) 0.20172(8) 0.49548(6) 0.0181(2) Uani 1 1 d . .
N3 N 0.27759(11) 0.11745(8) 0.47436(6) 0.0170(2) Uani 1 1 d . .
N4 N 0.33585(14) 0.24757(9) 0.63821(7) 0.0272(3) Uani 1 1 d . .
H4A H 0.372838 0.285067 0.667259 0.033 Uiso 1 1 calc R U
H4B H 0.257639 0.267686 0.628168 0.033 Uiso 1 1 calc R U
N5 N 0.59849(12) 0.24930(8) 0.55296(7) 0.0224(3) Uani 1 1 d . .
Fe1 Fe 0.42417(2) 0.26055(2) 0.56574(2) 0.01894(7) Uani 1 1 d . .
O1 O 0.94507(14) 0.35877(10) 0.35373(7) 0.0480(4) Uani 1 1 d . .

loop_
_atom_site_aniso_label
_atom_site_aniso_U_11
_atom_site_aniso_U_22
_atom_site_aniso_U_33
_atom_site_aniso_U_23
_atom_site_aniso_U_13
_atom_site_aniso_U_12
C1 0.0368(10) 0.0241(8) 0.0379(11) -0.0083(8) 0.0000(8) -0.0052(7)
C2 0.0252(8) 0.0164(7) 0.0323(9) -0.0038(7) 0.0055(7) -0.0033(5)
C3 0.0368(9) 0.0127(6) 0.0421(11) -0.0004(7) 0.0036(8) -0.0030(6)
C4 0.0400(10) 0.0151(7) 0.0453(12) 0.0084(8) -0.0019(8) 0.0002(6)
C5 0.0334(9) 0.0173(7) 0.0325(10) 0.0046(7) -0.0044(7) -0.0007(6)
C6 0.0218(7) 0.0151(6) 0.0212(8) 0.0008(6) 0.0016(6) -0.0010(5)
C7 0.0209(7) 0.0134(6) 0.0182(7) 0.0009(6) 0.0016(5) 0.0000(5)
C8 0.0217(7) 0.0169(6) 0.0183(7) 0.0018(6) -0.0003(6) 0.0000(5)
C9 0.0184(6) 0.0169(6) 0.0163(7) -0.0006(6) 0.0018(5) -0.0009(5)
C10 0.0214(7) 0.0171(6) 0.0240(8) -0.0047(6) 0.0022(6) -0.0020(5)
C11 0.0300(8) 0.0245(8) 0.0313(9) -0.0107(7) 0.0052(7) -0.0004(6)
C12 0.0263(8) 0.0207(7) 0.0361(10) -0.0025(7) 0.0075(7) -0.0059(6)
C13 0.0334(9) 0.0279(8) 0.0261(9) -0.0048(7) -0.0044(7) -0.0032(6)
C14 0.0261(7) 0.0138(6) 0.0257(8) 0.0007(6) 0.0003(6) 0.0050(5)
C15 0.0238(7) 0.0158(6) 0.0230(8) 0.0029(6) -0.0002(6) 0.0029(5)
C16 0.0228(7) 0.0242(7) 0.0238(8) 0.0054(7) 0.0021(6) 0.0002(5)
C17 0.0229(8) 0.0354(9) 0.0253(9) 0.0005(7) 0.0025(6) -0.0014(6)
C18 0.0307(9) 0.0449(11) 0.0379(11) 0.0147(9) -0.0048(8) 0.0027(8)
C19 0.0430(12) 0.0661(15) 0.0427(13) 0.0301(12) -0.0031(10) -0.0055(10)
C20 0.0320(10) 0.0617(13) 0.0307(10) 0.0145(10) 0.0045(8) -0.0098(9)
C21 0.0231(8) 0.0516(11) 0.0214(8) 0.0029(8) 0.0013(6) 0.0017(7)
C22 0.0365(10) 0.0700(14) 0.0247(9) -0.0076(10) 0.0097(8) 0.0035(10)
C23 0.0421(12) 0.0868(18) 0.0255(10) -0.0156(11) 0.0046(9) -0.0043(11)
C24 0.0315(10) 0.0571(13) 0.0288(10) -0.0065(9) 0.0011(8) -0.0042(8)
C25 0.0244(7) 0.0111(6) 0.0362(9) 0.0044(6) 0.0078(7) 0.0013(5)
C26 0.0318(9) 0.0206(7) 0.0346(10) 0.0025(7) 0.0089(7) 0.0023(6)
C27 0.0482(11) 0.0249(8) 0.0362(10) 0.0036(8) 0.0160(9) 0.0063(7)
C28 0.0506(12) 0.0297(9) 0.0531(13) 0.0055(9) 0.0289(11) 0.0087(8)
C29 0.0332(9) 0.0222(8) 0.0672(15) 0.0067(9) 0.0234(10) 0.0059(7)
C30 0.0250(8) 0.0142(6) 0.0507(12) 0.0063(7) 0.0102(7) 0.0021(5)
C31 0.0216(7) 0.0115(6) 0.0549(12) 0.0043(7) 0.0008(7) 0.0008(5)
C32 0.0211(8) 0.0217(8) 0.0775(17) -0.0004(9) -0.0032(9) 0.0009(6)
C33 0.0301(10) 0.0278(9) 0.0813(19) -0.0055(11) -0.0196(10) 0.0012(7)
C34 0.0426(11) 0.0282(9) 0.0545(14) -0.0087(9) -0.0179(9) 0.0013(8)
C35 0.0310(9) 0.0227(8) 0.0440(12) -0.0046(8) -0.0071(8) 0.0008(6)
C36 0.0230(7) 0.0120(6) 0.0392(10) 0.0010(7) -0.0027(7) -0.0001(5)
C40 0.0581(14) 0.0479(12) 0.0542(15) 0.0124(11) 0.0211(12) 0.0048(10)
C41 0.0449(12) 0.0449(12) 0.0637(16) 0.0093(11) 0.0191(11) 0.0007(9)
C44 0.110(2) 0.0542(16) 0.0572(18) 0.0151(14) 0.0108(17) 0.0137(16)
C45 0.0565(14) 0.0568(14) 0.0503(14) 0.0079(12) -0.0084(11) -0.0026(11)
B1 0.0245(8) 0.0265(9) 0.0218(9) 0.0032(8) 0.0038(7) 0.0022(6)
N1 0.0215(6) 0.0150(5) 0.0239(7) -0.0017(5) 0.0022(5) -0.0014(4)
N2 0.0204(6) 0.0125(5) 0.0204(6) -0.0009(5) -0.0004(5) -0.0005(4)
N3 0.0195(6) 0.0117(5) 0.0191(6) -0.0008(5) 0.0010(5) 0.0011(4)
N4 0.0351(8) 0.0244(7) 0.0223(7) -0.0017(6) 0.0044(6) 0.0042(5)
N5 0.0196(6) 0.0164(6) 0.0309(7) -0.0003(5) 0.0021(5) 0.0000(4)
Fe1 0.01973(11) 0.01685(10) 0.01924(12) -0.00129(9) -0.00075(8) 0.00020(7)
O1 0.0473(9) 0.0429(8) 0.0538(10) 0.0082(7) 0.0072(7) 0.0067(6)

loop_
_atom_type_symbol
_atom_type_description
_atom_type_scat_dispersion_real
_atom_type_scat_dispersion_imag
_atom_type_scat_source
C C 0.0033 0.0016 'International Tables Vol C Tables 4.2.6.8 and 6.1.1.4'
H H 0.0000 0.0000 'International Tables Vol C Tables 4.2.6.8 and 6.1.1.4'
B B 0.0013 0.0007 'International Tables Vol C Tables 4.2.6.8 and 6.1.1.4'
N N 0.0061 0.0033 'International Tables Vol C Tables 4.2.6.8 and 6.1.1.4'
Fe Fe 0.3463 0.8444 'International Tables Vol C Tables 4.2.6.8 and 6.1.1.4'
O O 0.0106 0.0060 'International Tables Vol C Tables 4.2.6.8 and 6.1.1.4'

loop_
_geom_angle_atom_site_label_1
_geom_angle_atom_site_label_2
_geom_angle_atom_site_label_3
_geom_angle
C2 C1 H1A 109.5
C2 C1 H1B 109.5
H1A C1 H1B 109.5
C2 C1 H1C 109.5
H1A C1 H1C 109.5
H1B C1 H1C 109.5
N1 C2 C3 121.14(16)
N1 C2 C1 117.06(15)
C3 C2 C1 121.79(14)
C4 C3 C2 119.97(15)
C4 C3 H3 120.0
C2 C3 H3 120.0
C3 C4 C5 119.19(16)
C3 C4 H4 120.4
C5 C4 H4 120.4
C6 C5 C4 118.39(16)
C6 C5 H5 120.8
C4 C5 H5 120.8
N1 C6 C5 122.61(14)
N1 C6 C7 115.41(13)
C5 C6 C7 121.98(14)
N2 C7 C8 110.78(12)
N2 C7 C6 117.80(13)
C8 C7 C6 131.39(14)
C7 C8 C9 105.70(13)
C7 C8 H8 127.2
C9 C8 H8 127.2
N3 C9 C8 106.46(12)
N3 C9 C10 125.70(13)
C8 C9 C10 127.84(14)
C9 C10 C13 107.85(13)
C9 C10 C12 110.69(13)
C13 C10 C12 107.90(13)
C9 C10 C11 111.88(12)
C13 C10 C11 107.75(14)
C12 C10 C11 110.61(13)
C10 C11 H11A 109.5
C10 C11 H11B 109.5
H11A C11 H11B 109.5
C10 C11 H11C 109.5
H11A C11 H11C 109.5
H11B C11 H11C 109.5
C10 C12 H12A 109.5
C10 C12 H12B 109.5
H12A C12 H12B 109.5
C10 C12 H12C 109.5
H12A C12 H12C 109.5
H12B C12 H12C 109.5
C10 C13 H13A 109.5
C10 C13 H13B 109.5
H13A C13 H13B 109.5
C10 C13 H13C 109.5
H13A C13 H13C 109.5
H13B C13 H13C 109.5
N3 C14 C15 113.13(12)
N3 C14 H14A 109.0
C15 C14 H14A 109.0
N3 C14 H14B 109.0
C15 C14 H14B 109.0
H14A C14 H14B 107.8
C14 C15 C16 114.29(13)
C14 C15 H15A 108.7
C16 C15 H15A 108.7
C14 C15 H15B 108.7
C16 C15 H15B 108.7
H15A C15 H15B 107.6
C15 C16 B1 117.99(13)
C15 C16 H16A 107.8
B1 C16 H16A 107.8
C15 C16 H16B 107.8
B1 C16 H16B 107.8
H16A C16 H16B 107.1
C18 C17 C24 112.89(16)
C18 C17 B1 108.39(14)
C24 C17 B1 110.87(14)
C18 C17 H17 108.2
C24 C17 H17 108.2
B1 C17 H17 108.2
C19 C18 C17 114.50(18)
C19 C18 H18A 108.6
C17 C18 H18A 108.6
C19 C18 H18B 108.6
C17 C18 H18B 108.6
H18A C18 H18B 107.6
C18 C19 C20 115.15(17)
C18 C19 H19A 108.5
C20 C19 H19A 108.5
C18 C19 H19B 108.5
C20 C19 H19B 108.5
H19A C19 H19B 107.5
C19 C20 C21 115.77(16)
C19 C20 H20A 108.3
C21 C20 H20A 108.3
C19 C20 H20B 108.3
C21 C20 H20B 108.3
H20A C20 H20B 107.4
C22 C21 C20 112.69(17)
C22 C21 B1 110.89(15)
C20 C21 B1 109.31(15)
C22 C21 H21 107.9
C20 C21 H21 107.9
B1 C21 H21 107.9
C21 C22 C23 114.37(18)
C21 C22 H22A 108.7
C23 C22 H22A 108.7
C21 C22 H22B 108.7
C23 C22 H22B 108.7
H22A C22 H22B 107.6
C22 C23 C24 114.62(17)
C22 C23 H23A 108.6
C24 C23 H23A 108.6
C22 C23 H23B 108.6
C24 C23 H23B 108.6
H23A C23 H23B 107.6
C23 C24 C17 116.38(17)
C23 C24 H24A 108.2
C17 C24 H24A 108.2
C23 C24 H24B 108.2
C17 C24 H24B 108.2
H24A C24 H24B 107.3
C26 C25 N5 128.92(15)
C26 C25 C30 119.90(16)
N5 C25 C30 111.16(16)
C27 C26 C25 118.65(17)
C27 C26 H26 120.7
C25 C26 H26 120.7
C26 C27 C28 121.4(2)
C26 C27 H27 119.3
C28 C27 H27 119.3
C29 C28 C27 120.76(19)
C29 C28 H28 119.6
C27 C28 H28 119.6
C28 C29 C30 119.18(18)
C28 C29 H29 120.4
C30 C29 H29 120.4
C29 C30 C25 120.12(19)
C29 C30 C31 133.86(17)
C25 C30 C31 106.01(15)
C32 C31 C36 119.6(2)
C32 C31 C30 134.52(19)
C36 C31 C30 105.89(15)
C33 C32 C31 119.3(2)
C33 C32 H32 120.3
C31 C32 H32 120.3
C32 C33 C34 120.76(18)
C32 C33 H33 119.6
C34 C33 H33 119.6
C35 C34 C33 121.3(2)
C35 C34 H34 119.3
C33 C34 H34 119.3
C36 C35 C34 118.27(19)
C36 C35 H35 120.9
C34 C35 H35 120.9
N5 C36 C35 127.62(16)
N5 C36 C31 111.63(16)
C35 C36 C31 120.74(16)
O1 C40 C41 105.27(18)
O1 C40 H40A 110.7
C41 C40 H40A 110.7
O1 C40 H40B 110.7
C41 C40 H40B 110.7
H40A C40 H40B 108.8
C44 C41 C40 103.5(2)
C44 C41 H41A 111.1
C40 C41 H41A 111.1
C44 C41 H41B 111.1
C40 C41 H41B 111.1
H41A C41 H41B 109.0
C41 C44 C45 105.1(2)
C41 C44 H44A 110.7
C45 C44 H44A 110.7
C41 C44 H44B 110.7
C45 C44 H44B 110.7
H44A C44 H44B 108.8
O1 C45 C44 105.7(2)
O1 C45 H45A 110.6
C44 C45 H45A 110.6
O1 C45 H45B 110.6
C44 C45 H45B 110.6
H45A C45 H45B 108.7
C17 B1 C21 104.71(14)
C17 B1 N4 108.22(14)
C21 B1 N4 111.49(14)
C17 B1 C16 117.16(14)
C21 B1 C16 110.45(14)
N4 B1 C16 104.90(13)
C2 N1 C6 118.70(14)
C2 N1 Fe1 128.14(11)
C6 N1 Fe1 113.12(9)
C7 N2 N3 106.03(12)
C7 N2 Fe1 115.12(9)
N3 N2 Fe1 138.85(10)
N2 N3 C9 111.02(11)
N2 N3 C14 118.98(12)
C9 N3 C14 129.81(12)
B1 N4 Fe1 116.46(10)
B1 N4 H4A 108.2
Fe1 N4 H4A 108.2
B1 N4 H4B 108.2
Fe1 N4 H4B 108.2
H4A N4 H4B 107.3
C36 N5 C25 105.31(13)
C36 N5 Fe1 126.61(12)
C25 N5 Fe1 128.07(11)
N5 Fe1 N4 133.77(6)
N5 Fe1 N2 110.28(5)
N4 Fe1 N2 105.97(6)
N5 Fe1 N1 109.28(5)
N4 Fe1 N1 105.23(5)
N2 Fe1 N1 78.45(5)
C45 O1 C40 104.66(18)

loop_
_geom_bond_atom_site_label_1
_geom_bond_atom_site_label_2
_geom_bond_distance
C1 C2 1.494(3)
C1 H1A 0.9800
C1 H1B 0.9800
C1 H1C 0.9800
C2 N1 1.3528(19)
C2 C3 1.388(2)
C3 C4 1.379(3)
C3 H3 0.9500
C4 C5 1.390(2)
C4 H4 0.9500
C5 C6 1.384(2)
C5 H5 0.9500
C6 N1 1.355(2)
C6 C7 1.4693(19)
C7 N2 1.3396(19)
C7 C8 1.387(2)
C8 C9 1.392(2)
C8 H8 0.9500
C9 N3 1.3618(19)
C9 C10 1.512(2)
C10 C13 1.535(2)
C10 C12 1.539(2)
C10 C11 1.541(2)
C11 H11A 0.9800
C11 H11B 0.9800
C11 H11C 0.9800
C12 H12A 0.9800
C12 H12B 0.9800
C12 H12C 0.9800
C13 H13A 0.9800
C13 H13B 0.9800
C13 H13C 0.9800
C14 N3 1.4781(18)
C14 C15 1.523(2)
C14 H14A 0.9900
C14 H14B 0.9900
C15 C16 1.535(2)
C15 H15A 0.9900
C15 H15B 0.9900
C16 B1 1.637(2)
C16 H16A 0.9900
C16 H16B 0.9900
C17 C18 1.531(3)
C17 C24 1.548(3)
C17 B1 1.630(2)
C17 H17 1.0000
C18 C19 1.529(3)
C18 H18A 0.9900
C18 H18B 0.9900
C19 C20 1.541(3)
C19 H19A 0.9900
C19 H19B 0.9900
C20 C21 1.545(3)
C20 H20A 0.9900
C20 H20B 0.9900
C21 C22 1.530(3)
C21 B1 1.632(3)
C21 H21 1.0000
C22 C23 1.537(3)
C22 H22A 0.9900
C22 H22B 0.9900
C23 C24 1.543(3)
C23 H23A 0.9900
C23 H23B 0.9900
C24 H24A 0.9900
C24 H24B 0.9900
C25 C26 1.397(3)
C25 N5 1.398(2)
C25 C30 1.421(2)
C26 C27 1.384(2)
C26 H26 0.9500
C27 C28 1.397(3)
C27 H27 0.9500
C28 C29 1.373(3)
C28 H28 0.9500
C29 C30 1.399(3)
C29 H29 0.9500
C30 C31 1.435(3)
C31 C32 1.402(3)
C31 C36 1.419(2)
C32 C33 1.374(4)
C32 H32 0.9500
C33 C34 1.396(3)
C33 H33 0.9500
C34 C35 1.391(3)
C34 H34 0.9500
C35 C36 1.391(3)
C35 H35 0.9500
C36 N5 1.389(2)
C40 O1 1.434(3)
C40 C41 1.508(3)
C40 H40A 0.9900
C40 H40B 0.9900
C41 C44 1.507(4)
C41 H41A 0.9900
C41 H41B 0.9900
C44 C45 1.522(4)
C44 H44A 0.9900
C44 H44B 0.9900
C45 O1 1.423(3)
C45 H45A 0.9900
C45 H45B 0.9900
B1 N4 1.636(2)
N1 Fe1 2.1564(13)
N2 N3 1.3566(16)
N2 Fe1 2.0746(13)
N4 Fe1 2.0351(14)
N4 H4A 0.9100
N4 H4B 0.9100
N5 Fe1 1.9915(13)

loop_
_geom_torsion_atom_site_label_1
_geom_torsion_atom_site_label_2
_geom_torsion_atom_site_label_3
_geom_torsion_atom_site_label_4
_geom_torsion
N1 C2 C3 C4 -0.5(3)
C1 C2 C3 C4 -179.08(17)
C2 C3 C4 C5 1.0(3)
C3 C4 C5 C6 -0.4(3)
C4 C5 C6 N1 -0.6(3)
C4 C5 C6 C7 179.47(16)
N1 C6 C7 N2 -3.3(2)
C5 C6 C7 N2 176.61(15)
N1 C6 C7 C8 178.71(15)
C5 C6 C7 C8 -1.4(3)
N2 C7 C8 C9 -0.59(17)
C6 C7 C8 C9 177.49(15)
C7 C8 C9 N3 0.92(16)
C7 C8 C9 C10 -178.84(14)
N3 C9 C10 C13 -172.72(14)
C8 C9 C10 C13 7.0(2)
N3 C9 C10 C12 69.46(19)
C8 C9 C10 C12 -110.83(17)
N3 C9 C10 C11 -54.4(2)
C8 C9 C10 C11 125.31(17)
N3 C14 C15 C16 62.05(17)
C14 C15 C16 B1 -150.34(13)
C24 C17 C18 C19 65.8(2)
B1 C17 C18 C19 -57.4(2)
C17 C18 C19 C20 43.4(3)
C18 C19 C20 C21 -40.1(3)
C19 C20 C21 C22 -72.8(2)
C19 C20 C21 B1 51.0(2)
C20 C21 C22 C23 66.6(2)
B1 C21 C22 C23 -56.3(2)
C21 C22 C23 C24 43.0(3)
C22 C23 C24 C17 -40.4(3)
C18 C17 C24 C23 -71.7(2)
B1 C17 C24 C23 50.2(2)
N5 C25 C26 C27 178.78(15)
C30 C25 C26 C27 0.9(2)
C25 C26 C27 C28 0.1(3)
C26 C27 C28 C29 -0.8(3)
C27 C28 C29 C30 0.4(3)
C28 C29 C30 C25 0.6(2)
C28 C29 C30 C31 -177.97(17)
C26 C25 C30 C29 -1.3(2)
N5 C25 C30 C29 -179.54(14)
C26 C25 C30 C31 177.65(14)
N5 C25 C30 C31 -0.58(16)
C29 C30 C31 C32 -0.3(3)
C25 C30 C31 C32 -179.04(17)
C29 C30 C31 C36 179.17(17)
C25 C30 C31 C36 0.42(16)
C36 C31 C32 C33 0.1(3)
C30 C31 C32 C33 179.46(18)
C31 C32 C33 C34 -0.4(3)
C32 C33 C34 C35 0.5(3)
C33 C34 C35 C36 -0.2(3)
C34 C35 C36 N5 -179.21(16)
C34 C35 C36 C31 -0.1(2)
C32 C31 C36 N5 179.42(14)
C30 C31 C36 N5 -0.14(17)
C32 C31 C36 C35 0.2(2)
C30 C31 C36 C35 -179.37(15)
O1 C40 C41 C44 28.8(3)
C40 C41 C44 C45 -6.9(3)
C41 C44 C45 O1 -17.2(3)
C18 C17 B1 C21 65.68(18)
C24 C17 B1 C21 -58.75(18)
C18 C17 B1 N4 -175.29(14)
C24 C17 B1 N4 60.28(18)
C18 C17 B1 C16 -57.0(2)
C24 C17 B1 C16 178.52(15)
C22 C21 B1 C17 62.55(19)
C20 C21 B1 C17 -62.28(18)
C22 C21 B1 N4 -54.3(2)
C20 C21 B1 N4 -179.08(14)
C22 C21 B1 C16 -170.47(15)
C20 C21 B1 C16 64.70(18)
C15 C16 B1 C17 -43.2(2)
C15 C16 B1 C21 -162.97(14)
C15 C16 B1 N4 76.78(16)
C3 C2 N1 C6 -0.5(2)
C1 C2 N1 C6 178.15(15)
C3 C2 N1 Fe1 176.94(12)
C1 C2 N1 Fe1 -4.4(2)
C5 C6 N1 C2 1.1(2)
C7 C6 N1 C2 -179.00(14)
C5 C6 N1 Fe1 -176.75(13)
C7 C6 N1 Fe1 3.18(16)
C8 C7 N2 N3 0.01(17)
C6 C7 N2 N3 -178.36(13)
C8 C7 N2 Fe1 -179.96(10)
C6 C7 N2 Fe1 1.68(17)
C7 N2 N3 C9 0.60(16)
Fe1 N2 N3 C9 -179.44(11)
C7 N2 N3 C14 176.11(13)
Fe1 N2 N3 C14 -3.9(2)
C8 C9 N3 N2 -0.97(16)
C10 C9 N3 N2 178.80(13)
C8 C9 N3 C14 -175.85(14)
C10 C9 N3 C14 3.9(2)
C15 C14 N3 N2 25.17(19)
C15 C14 N3 C9 -160.30(14)
C17 B1 N4 Fe1 79.53(15)
C21 B1 N4 Fe1 -165.82(11)
C16 B1 N4 Fe1 -46.27(15)
C35 C36 N5 C25 178.96(16)
C31 C36 N5 C25 -0.21(16)
C35 C36 N5 Fe1 -2.6(2)
C31 C36 N5 Fe1 178.20(10)
C26 C25 N5 C36 -177.53(15)
C30 C25 N5 C36 0.49(16)
C26 C25 N5 Fe1 4.1(2)
C30 C25 N5 Fe1 -177.89(10)
C44 C45 O1 C40 35.9(3)
C41 C40 O1 C45 -40.9(2)
